data_2224838
loop_
_publ_author_name
'Xu, Sheng-guang'
'Liu, Jun-shen'
'Wang, Chun-hua'
'Ji, Chun-nuan'
'Liu, Gang'

_publ_section_title
;
 4'-Formylbiphenyl-4-yl acetate
;
_journal_coeditor_code BG2320
_journal_issue 2
_journal_name_full 'Acta Crystallographica Section E'
_journal_page_first o398
_journal_paper_doi 10.1107/S1600536810001534
_journal_volume 66
_journal_year 2010
_chemical_formula_iupac 'C15 H12 O3'
_chemical_formula_moiety 'C15 H12 O3'
_chemical_formula_sum 'C15 H12 O3'
_chemical_formula_weight 240.25
_chemical_name_systematic
;
4'-Formylbiphenyl-4-yl acetate
;
_space_group_IT_number 4
_symmetry_cell_setting monoclinic
_symmetry_space_group_name_Hall 'P 2yb'
_symmetry_space_group_name_H-M 'P 1 21 1'
_atom_sites_solution_hydrogens geom
_atom_sites_solution_primary direct
_atom_sites_solution_secondary difmap
_audit_creation_method SHELXL-97
_cell_angle_alpha 90.00
_cell_angle_beta 113.695(10)
_cell_angle_gamma 90.00
_cell_formula_units_Z 2
_cell_length_a 9.250(6)
_cell_length_b 7.499(4)
_cell_length_c 9.596(6)
_cell_measurement_reflns_used 1236
_cell_measurement_temperature 298(2)
_cell_measurement_theta_max 23.86
_cell_measurement_theta_min 2.32
_cell_volume 609.5(6)
_computing_cell_refinement 'SAINT (Bruker, 2004)'
_computing_data_collection 'APEX2 (Bruker, 2004)'
_computing_data_reduction 'SAINT (Bruker, 2004)'
_computing_molecular_graphics 'XP in SHELXTL (Sheldrick, 2008)'
_computing_publication_material 'SHELXL97 (Sheldrick, 2008)'
_computing_structure_refinement 'SHELXL97 (Sheldrick, 2008)'
_computing_structure_solution 'SHELXS97 (Sheldrick, 2008)'
_diffrn_ambient_temperature 298(2)
_diffrn_measured_fraction_theta_full 0.998
_diffrn_measured_fraction_theta_max 0.998
_diffrn_measurement_device_type 'Bruker SMART APEX CCD-detector diffractometer'
_diffrn_measurement_method '\w scans'
_diffrn_radiation_monochromator graphite
_diffrn_radiation_source 'fine-focus sealed tube'
_diffrn_radiation_type MoK\a
_diffrn_radiation_wavelength 0.71073
_diffrn_reflns_av_R_equivalents 0.0189
_diffrn_reflns_av_sigmaI/netI 0.0234
_diffrn_reflns_limit_h_max 11
_diffrn_reflns_limit_h_min -11
_diffrn_reflns_limit_k_max 9
_diffrn_reflns_limit_k_min -7
_diffrn_reflns_limit_l_max 11
_diffrn_reflns_limit_l_min -8
_diffrn_reflns_number 3288
_diffrn_reflns_theta_full 25.99
_diffrn_reflns_theta_max 25.99
_diffrn_reflns_theta_min 2.32
_exptl_absorpt_coefficient_mu 0.091
_exptl_absorpt_correction_T_max 0.9910
_exptl_absorpt_correction_T_min 0.9838
_exptl_absorpt_correction_type multi-scan
_exptl_absorpt_process_details '(<i>SADABS</i>; Sheldrick, 2004)'
_exptl_crystal_colour colourless
_exptl_crystal_density_diffrn 1.309
_exptl_crystal_density_method 'not measured'
_exptl_crystal_description block
_exptl_crystal_F_000 252
_exptl_crystal_size_max 0.18
_exptl_crystal_size_mid 0.15
_exptl_crystal_size_min 0.10
_refine_diff_density_max 0.086
_refine_diff_density_min -0.116
_refine_ls_extinction_method none
_refine_ls_goodness_of_fit_ref 1.004
_refine_ls_hydrogen_treatment constr
_refine_ls_matrix_type full
_refine_ls_number_parameters 164
_refine_ls_number_reflns 1290
_refine_ls_number_restraints 1
_refine_ls_restrained_S_all 1.003
_refine_ls_R_factor_all 0.0419
_refine_ls_R_factor_gt 0.0335
_refine_ls_shift/su_max 0.001
_refine_ls_shift/su_mean 0.000
_refine_ls_structure_factor_coef Fsqd
_refine_ls_weighting_details 'calc w=1/[\s^2^(Fo^2^)+(0.0452P)^2^+0.0661P] where P=(Fo^2^+2Fc^2^)/3'
_refine_ls_weighting_scheme calc
_refine_ls_wR_factor_gt 0.0852
_refine_ls_wR_factor_ref 0.0908
_reflns_number_gt 1077
_reflns_number_total 1290
_reflns_threshold_expression I>2\s(I)
_cod_data_source_file bg2320.cif
_cod_data_source_block I
_cod_original_sg_symbol_H-M 'P 21'
_cod_database_code 2224838
_cod_database_fobs_code 2224838

loop_
_symmetry_equiv_pos_as_xyz
'x, y, z'
'-x, y+1/2, -z'

loop_
_atom_site_type_symbol
_atom_site_label
_atom_site_fract_x
_atom_site_fract_y
_atom_site_fract_z
_atom_site_U_iso_or_equiv
_atom_site_adp_type
_atom_site_calc_flag
_atom_site_refinement_flags
_atom_site_occupancy
_atom_site_disorder_assembly
_atom_site_disorder_group
O O2 -0.0502(2) 0.8608(3) 0.7519(2) 0.0701(5) Uani d . 1 . .
C C8 0.2140(3) 0.8713(3) 0.4862(3) 0.0477(5) Uani d . 1 . .
C C4 0.2728(3) 0.7574(3) 0.2696(3) 0.0513(6) Uani d . 1 . .
H H4 0.1884 0.6789 0.2457 0.062 Uiso calc R 1 . .
C C5 0.3071(2) 0.8734(3) 0.3918(2) 0.0473(5) Uani d . 1 . .
C C11 0.0414(3) 0.8599(3) 0.6654(3) 0.0560(6) Uani d . 1 . .
C C2 0.4874(3) 0.8714(4) 0.2161(3) 0.0554(6) Uani d . 1 . .
C C9 0.0550(3) 0.8248(3) 0.4255(3) 0.0542(6) Uani d . 1 . .
H H9 0.0052 0.7970 0.3226 0.065 Uiso calc R 1 . .
C C13 0.2828(3) 0.9145(3) 0.6404(3) 0.0557(6) Uani d . 1 . .
H H13 0.3886 0.9477 0.6841 0.067 Uiso calc R 1 . .
C C3 0.3610(3) 0.7561(4) 0.1831(3) 0.0560(6) Uani d . 1 . .
H H3 0.3355 0.6771 0.1019 0.067 Uiso calc R 1 . .
C C10 -0.0305(3) 0.8190(4) 0.5149(3) 0.0580(6) Uani d . 1 . .
H H10 -0.1366 0.7873 0.4725 0.070 Uiso calc R 1 . .
C C6 0.4340(3) 0.9888(4) 0.4230(3) 0.0604(7) Uani d . 1 . .
H H6 0.4593 1.0690 0.5034 0.073 Uiso calc R 1 . .
C C1 0.5827(3) 0.8732(5) 0.1248(4) 0.0741(8) Uani d . 1 . .
H H1 0.6653 0.9546 0.1514 0.089 Uiso calc R 1 . .
C C12 0.1971(3) 0.9091(4) 0.7295(3) 0.0620(7) Uani d . 1 . .
H H12 0.2446 0.9386 0.8321 0.074 Uiso calc R 1 . .
C C14 -0.0346(3) 0.7197(4) 0.8450(3) 0.0550(6) Uani d . 1 . .
O O3 0.0583(2) 0.6044(3) 0.8607(2) 0.0720(5) Uani d . 1 . .
C C7 0.5228(3) 0.9866(4) 0.3372(3) 0.0662(7) Uani d . 1 . .
H H7 0.6080 1.0640 0.3614 0.079 Uiso calc R 1 . .
C C15 -0.1467(3) 0.7346(5) 0.9211(3) 0.0768(9) Uani d . 1 . .
H H15A -0.1402 0.6290 0.9798 0.115 Uiso calc R 1 . .
H H15B -0.2523 0.7478 0.8455 0.115 Uiso calc R 1 . .
H H15C -0.1196 0.8367 0.9871 0.115 Uiso calc R 1 . .
O O1 0.5613(3) 0.7773(5) 0.0187(3) 0.1034(9) Uani d . 1 . .

loop_
_atom_site_aniso_label
_atom_site_aniso_U_11
_atom_site_aniso_U_22
_atom_site_aniso_U_33
_atom_site_aniso_U_12
_atom_site_aniso_U_13
_atom_site_aniso_U_23
O2 0.0865(12) 0.0605(11) 0.0839(12) 0.0192(11) 0.0557(11) 0.0128(11)
C8 0.0530(12) 0.0361(11) 0.0536(13) -0.0002(11) 0.0210(10) 0.0025(12)
C4 0.0482(12) 0.0508(14) 0.0534(13) -0.0096(11) 0.0187(10) -0.0039(12)
C5 0.0485(12) 0.0398(11) 0.0506(12) 0.0013(11) 0.0168(10) 0.0055(12)
C11 0.0675(15) 0.0435(13) 0.0675(15) 0.0122(14) 0.0380(13) 0.0117(13)
C2 0.0494(12) 0.0603(15) 0.0592(14) 0.0015(13) 0.0244(11) 0.0081(14)
C9 0.0576(13) 0.0523(15) 0.0524(13) -0.0038(12) 0.0217(11) 0.0027(11)
C13 0.0521(13) 0.0567(16) 0.0561(14) 0.0011(11) 0.0195(11) -0.0020(12)
C3 0.0566(13) 0.0593(15) 0.0522(13) -0.0017(12) 0.0218(11) -0.0029(13)
C10 0.0558(14) 0.0557(16) 0.0657(15) -0.0019(12) 0.0276(12) 0.0042(13)
C6 0.0643(15) 0.0554(15) 0.0647(15) -0.0155(13) 0.0291(13) -0.0128(14)
C1 0.0587(15) 0.091(2) 0.0785(18) 0.0027(18) 0.0339(14) 0.012(2)
C12 0.0697(16) 0.0643(18) 0.0523(13) 0.0084(13) 0.0249(13) -0.0027(13)
C14 0.0675(15) 0.0529(15) 0.0496(13) -0.0100(13) 0.0287(12) -0.0101(12)
O3 0.0852(12) 0.0607(11) 0.0787(13) 0.0094(11) 0.0420(11) 0.0143(10)
C7 0.0590(15) 0.0645(17) 0.0779(18) -0.0182(15) 0.0304(14) -0.0030(16)
C15 0.094(2) 0.078(2) 0.080(2) -0.0186(17) 0.0573(18) -0.0183(17)
O1 0.0920(15) 0.143(2) 0.0995(16) -0.0075(17) 0.0638(14) -0.0223(18)

loop_
_atom_type_symbol
_atom_type_description
_atom_type_scat_dispersion_real
_atom_type_scat_dispersion_imag
_atom_type_scat_source
C C 0.0033 0.0016 'International Tables Vol C Tables 4.2.6.8 and 6.1.1.4'
H H 0.0000 0.0000 'International Tables Vol C Tables 4.2.6.8 and 6.1.1.4'
O O 0.0106 0.0060 'International Tables Vol C Tables 4.2.6.8 and 6.1.1.4'

loop_
_geom_angle_atom_site_label_1
_geom_angle_atom_site_label_2
_geom_angle_atom_site_label_3
_geom_angle_site_symmetry_1
_geom_angle_site_symmetry_3
_geom_angle
_geom_angle_publ_flag
C14 O2 C11 . . 117.2(2) ?
C9 C8 C13 . . 117.3(2) ?
C9 C8 C5 . . 121.6(2) ?
C13 C8 C5 . . 121.1(2) ?
C3 C4 C5 . . 121.5(2) ?
C3 C4 H4 . . 119.2 ?
C5 C4 H4 . . 119.2 ?
C6 C5 C4 . . 117.3(2) ?
C6 C5 C8 . . 121.5(2) ?
C4 C5 C8 . . 121.2(2) ?
C10 C11 C12 . . 121.0(2) ?
C10 C11 O2 . . 118.3(2) ?
C12 C11 O2 . . 120.6(2) ?
C7 C2 C3 . . 118.5(2) ?
C7 C2 C1 . . 120.0(3) ?
C3 C2 C1 . . 121.5(3) ?
C10 C9 C8 . . 121.4(2) ?
C10 C9 H9 . . 119.3 ?
C8 C9 H9 . . 119.3 ?
C12 C13 C8 . . 121.3(2) ?
C12 C13 H13 . . 119.4 ?
C8 C13 H13 . . 119.4 ?
C4 C3 C2 . . 120.5(2) ?
C4 C3 H3 . . 119.8 ?
C2 C3 H3 . . 119.8 ?
C11 C10 C9 . . 119.6(2) ?
C11 C10 H10 . . 120.2 ?
C9 C10 H10 . . 120.2 ?
C7 C6 C5 . . 121.2(2) ?
C7 C6 H6 . . 119.4 ?
C5 C6 H6 . . 119.4 ?
O1 C1 C2 . . 124.6(3) ?
O1 C1 H1 . . 117.7 ?
C2 C1 H1 . . 117.7 ?
C11 C12 C13 . . 119.5(2) ?
C11 C12 H12 . . 120.3 ?
C13 C12 H12 . . 120.3 ?
O3 C14 O2 . . 122.2(2) ?
O3 C14 C15 . . 127.1(3) ?
O2 C14 C15 . . 110.7(2) ?
C6 C7 C2 . . 121.0(2) ?
C6 C7 H7 . . 119.5 ?
C2 C7 H7 . . 119.5 ?
C14 C15 H15A . . 109.5 ?
C14 C15 H15B . . 109.5 ?
H15A C15 H15B . . 109.5 ?
C14 C15 H15C . . 109.5 ?
H15A C15 H15C . . 109.5 ?
H15B C15 H15C . . 109.5 ?

loop_
_geom_bond_atom_site_label_1
_geom_bond_atom_site_label_2
_geom_bond_site_symmetry_2
_geom_bond_distance
_geom_bond_publ_flag
O2 C14 . 1.355(3) ?
O2 C11 . 1.404(3) ?
C8 C9 . 1.391(3) ?
C8 C13 . 1.394(3) ?
C8 C5 . 1.480(3) ?
C4 C3 . 1.378(3) ?
C4 C5 . 1.391(3) ?
C4 H4 . 0.9300 ?
C5 C6 . 1.390(3) ?
C11 C10 . 1.360(4) ?
C11 C12 . 1.369(4) ?
C2 C7 . 1.377(4) ?
C2 C3 . 1.385(4) ?
C2 C1 . 1.472(4) ?
C9 C10 . 1.382(3) ?
C9 H9 . 0.9300 ?
C13 C12 . 1.381(4) ?
C13 H13 . 0.9300 ?
C3 H3 . 0.9300 ?
C10 H10 . 0.9300 ?
C6 C7 . 1.378(4) ?
C6 H6 . 0.9300 ?
C1 O1 . 1.196(4) ?
C1 H1 . 0.9300 ?
C12 H12 . 0.9300 ?
C14 O3 . 1.185(3) ?
C14 C15 . 1.493(3) ?
C7 H7 . 0.9300 ?
C15 H15A . 0.9600 ?
C15 H15B . 0.9600 ?
C15 H15C . 0.9600 ?

loop_
_geom_hbond_atom_site_label_D
_geom_hbond_atom_site_label_H
_geom_hbond_atom_site_label_A
_geom_hbond_site_symmetry_A
_geom_hbond_distance_DH
_geom_hbond_distance_HA
_geom_hbond_distance_DA
_geom_hbond_angle_DHA
C15 H15C O3 2_557 0.96 2.41 3.372(5) 177

loop_
_geom_torsion_atom_site_label_1
_geom_torsion_atom_site_label_2
_geom_torsion_atom_site_label_3
_geom_torsion_atom_site_label_4
_geom_torsion_site_symmetry_1
_geom_torsion_site_symmetry_2
_geom_torsion_site_symmetry_3
_geom_torsion_site_symmetry_4
_geom_torsion
_geom_torsion_publ_flag
C3 C4 C5 C6 . . . . 0.2(4) ?
C3 C4 C5 C8 . . . . -178.6(2) ?
C9 C8 C5 C6 . . . . 150.4(3) ?
C13 C8 C5 C6 . . . . -30.2(3) ?
C9 C8 C5 C4 . . . . -30.8(3) ?
C13 C8 C5 C4 . . . . 148.6(2) ?
C14 O2 C11 C10 . . . . 103.6(3) ?
C14 O2 C11 C12 . . . . -80.1(3) ?
C13 C8 C9 C10 . . . . -1.0(4) ?
C5 C8 C9 C10 . . . . 178.5(2) ?
C9 C8 C13 C12 . . . . 0.8(4) ?
C5 C8 C13 C12 . . . . -178.6(2) ?
C5 C4 C3 C2 . . . . 0.0(4) ?
C7 C2 C3 C4 . . . . 0.2(4) ?
C1 C2 C3 C4 . . . . -179.6(3) ?
C12 C11 C10 C9 . . . . 0.8(4) ?
O2 C11 C10 C9 . . . . 177.1(2) ?
C8 C9 C10 C11 . . . . 0.2(4) ?
C4 C5 C6 C7 . . . . -0.7(4) ?
C8 C5 C6 C7 . . . . 178.2(2) ?
C7 C2 C1 O1 . . . . 179.4(3) ?
C3 C2 C1 O1 . . . . -0.8(5) ?
C10 C11 C12 C13 . . . . -1.0(4) ?
O2 C11 C12 C13 . . . . -177.2(3) ?
C8 C13 C12 C11 . . . . 0.2(4) ?
C11 O2 C14 O3 . . . . 4.2(4) ?
C11 O2 C14 C15 . . . . -176.4(2) ?
C5 C6 C7 C2 . . . . 0.9(4) ?
C3 C2 C7 C6 . . . . -0.7(4) ?
C1 C2 C7 C6 . . . . 179.2(3) ?

loop_
_cod_related_entry_id
_cod_related_entry_database
_cod_related_entry_code
1 ChemSpider 24744302
